data_2300613
loop_
_publ_author_name
'Xia, Mingjun'
'Xu, Bo'
'Liu, Lijuan'
'Wang, Xiaoyang'
'Li, Rukang'
'Chen, Chuangtian'

_publ_section_title
;
 Thermo-physical properties of nonlinear optical crystal K~3~B~6~O~10~Br
;
_journal_coeditor_code EI5001SUP1
_journal_issue 2
_journal_name_full 'Journal of Applied Crystallography'
_journal_page_first 539
_journal_page_last 543
_journal_paper_doi 10.1107/S1600576716001126
_journal_volume 49
_journal_year 2016
_chemical_formula_sum 'B6 Br K3 O10'
_chemical_formula_weight 422.07
_chemical_name_systematic
; 
 ? 
;
_space_group_IT_number 160
_symmetry_cell_setting trigonal
_symmetry_space_group_name_Hall 'R 3 -2"'
_symmetry_space_group_name_H-M 'R 3 m :H'
_atom_sites_solution_hydrogens none
_atom_sites_solution_primary direct
_atom_sites_solution_secondary difmap
_audit_creation_method SHELXL-97
_cell_angle_alpha 90.00
_cell_angle_beta 90.00
_cell_angle_gamma 120.00
_cell_formula_units_Z 3
_cell_length_a 10.1252(14)
_cell_length_b 10.1252(14)
_cell_length_c 8.8687(18)
_cell_measurement_reflns_used 1535
_cell_measurement_temperature 296(2)
_cell_measurement_theta_max 24.92
_cell_measurement_theta_min 3.27
_cell_volume 787.4(2)
_computing_structure_refinement 'SHELXL-97 (Sheldrick, 1997)'
_computing_structure_solution 'SHELXS-97 (Sheldrick, 1990)'
_diffrn_ambient_temperature 296(2)
_diffrn_measured_fraction_theta_full 1.000
_diffrn_measured_fraction_theta_max 1.000
_diffrn_measurement_device_type 'CCD area detector'
_diffrn_measurement_method 'phi and omega scans'
_diffrn_radiation_monochromator graphite
_diffrn_radiation_source 'fine-focus sealed tube'
_diffrn_radiation_type MoK\a
_diffrn_radiation_wavelength 0.71073
_diffrn_reflns_av_R_equivalents 0.0354
_diffrn_reflns_av_sigmaI/netI 0.0407
_diffrn_reflns_limit_h_max 12
_diffrn_reflns_limit_h_min -9
_diffrn_reflns_limit_k_max 8
_diffrn_reflns_limit_k_min -12
_diffrn_reflns_limit_l_max 10
_diffrn_reflns_limit_l_min -10
_diffrn_reflns_number 1495
_diffrn_reflns_theta_full 25.02
_diffrn_reflns_theta_max 25.02
_diffrn_reflns_theta_min 3.27
_exptl_absorpt_coefficient_mu 5.149
_exptl_crystal_density_diffrn 2.670
_exptl_crystal_density_method 'not measured'
_exptl_crystal_description Block
_exptl_crystal_F_000 606
_exptl_crystal_size_max 0.1
_exptl_crystal_size_mid 0.08
_exptl_crystal_size_min 0.07
_refine_diff_density_max 0.337
_refine_diff_density_min -0.563
_refine_diff_density_rms 0.083
_refine_ls_abs_structure_details 'Flack H D (1983), Acta Cryst. A39, 876-881'
_refine_ls_abs_structure_Flack -0.030(12)
_refine_ls_extinction_coef 0.399(17)
_refine_ls_extinction_expression Fc^*^=kFc[1+0.001xFc^2^\l^3^/sin(2\q)]^-1/4^
_refine_ls_extinction_method SHELXL
_refine_ls_goodness_of_fit_ref 1.184
_refine_ls_hydrogen_treatment none
_refine_ls_matrix_type full
_refine_ls_number_parameters 41
_refine_ls_number_reflns 340
_refine_ls_number_restraints 1
_refine_ls_restrained_S_all 1.182
_refine_ls_R_factor_all 0.0194
_refine_ls_R_factor_gt 0.0194
_refine_ls_shift/su_max 0.000
_refine_ls_shift/su_mean 0.000
_refine_ls_structure_factor_coef Fsqd
_refine_ls_weighting_details 'calc w=1/[\s^2^(Fo^2^)+(0.0091P)^2^+0.0000P] where P=(Fo^2^+2Fc^2^)/3'
_refine_ls_weighting_scheme calc
_refine_ls_wR_factor_gt 0.0449
_refine_ls_wR_factor_ref 0.0449
_reflns_number_gt 338
_reflns_number_total 340
_reflns_threshold_expression >2sigma(I)
_cod_data_source_file ei5001sup1.cif
_cod_data_source_block I
_cod_depositor_comments
;
The following automatic conversions were performed:

'_symmetry_cell_setting' value 'Trigonal' changed to 'trigonal'
according to
/usr/data/users/saulius/crontab/automatic-downloads/rss-feeds/IUCr/lib/dictionaries/cif_core.dic
dictionary named 'cif_core.dic' version 2.4.2 from 2011-04-26.

Automatic conversion script
Id: cif_fix_values 4268 2015-11-12 08:31:59Z antanas 

 Adding full bibliography for 2300613.cif.
;
_cod_original_sg_symbol_H-M R3m
_cod_database_code 2300613
_cod_database_fobs_code 2300613

loop_
_symmetry_equiv_pos_as_xyz
'x, y, z'
'-y, x-y, z'
'-x+y, -x, z'
'-y, -x, z'
'-x+y, y, z'
'x, x-y, z'
'x+2/3, y+1/3, z+1/3'
'-y+2/3, x-y+1/3, z+1/3'
'-x+y+2/3, -x+1/3, z+1/3'
'-y+2/3, -x+1/3, z+1/3'
'-x+y+2/3, y+1/3, z+1/3'
'x+2/3, x-y+1/3, z+1/3'
'x+1/3, y+2/3, z+2/3'
'-y+1/3, x-y+2/3, z+2/3'
'-x+y+1/3, -x+2/3, z+2/3'
'-y+1/3, -x+2/3, z+2/3'
'-x+y+1/3, y+2/3, z+2/3'
'x+1/3, x-y+2/3, z+2/3'

loop_
_atom_site_label
_atom_site_type_symbol
_atom_site_fract_x
_atom_site_fract_y
_atom_site_fract_z
_atom_site_U_iso_or_equiv
_atom_site_adp_type
_atom_site_occupancy
_atom_site_symmetry_multiplicity
_atom_site_calc_flag
_atom_site_refinement_flags
Br1 Br 0.0000 0.0000 0.99502(7) 0.0214(4) Uani 1 6 d S
K1 K 0.18026(6) 0.36051(12) 0.88304(12) 0.0157(3) Uani 1 2 d S
O1 O 0.0000 0.0000 0.5512(7) 0.0057(11) Uani 1 6 d S
O2 O 0.44484(16) 0.55516(16) 1.0558(4) 0.0108(7) Uani 1 2 d S
O3 O 0.2327(2) 0.2336(2) 0.6246(3) 0.0115(6) Uani 1 1 d .
B1 B 0.0871(2) 0.1741(5) 0.5452(6) 0.0072(10) Uani 1 2 d S
B2 B 0.2997(5) 0.1499(2) 0.6611(6) 0.0073(11) Uani 1 2 d S

loop_
_atom_site_aniso_label
_atom_site_aniso_U_11
_atom_site_aniso_U_22
_atom_site_aniso_U_33
_atom_site_aniso_U_23
_atom_site_aniso_U_13
_atom_site_aniso_U_12
Br1 0.0199(4) 0.0199(4) 0.0243(5) 0.000 0.000 0.0100(2)
K1 0.0136(5) 0.0188(6) 0.0165(6) -0.0043(5) -0.0021(2) 0.0094(3)
O1 0.0062(16) 0.0062(16) 0.005(2) 0.000 0.000 0.0031(8)
O2 0.0135(11) 0.0135(11) 0.0092(14) -0.0012(6) 0.0012(6) 0.0095(14)
O3 0.0087(12) 0.0096(12) 0.0151(11) -0.0021(8) -0.0059(8) 0.0037(10)
B1 0.0050(16) 0.006(2) 0.011(3) -0.0001(17) 0.0000(9) 0.0030(11)
B2 0.006(3) 0.0111(18) 0.003(2) 0.0011(13) 0.002(3) 0.0031(13)

loop_
_atom_type_symbol
_atom_type_description
_atom_type_scat_dispersion_real
_atom_type_scat_dispersion_imag
_atom_type_scat_source
B B 0.0013 0.0007 'International Tables Vol C Tables 4.2.6.8 and 6.1.1.4'
O O 0.0106 0.0060 'International Tables Vol C Tables 4.2.6.8 and 6.1.1.4'
K K 0.2009 0.2494 'International Tables Vol C Tables 4.2.6.8 and 6.1.1.4'
Br Br -0.2901 2.4595 'International Tables Vol C Tables 4.2.6.8 and 6.1.1.4'

loop_
_geom_angle_atom_site_label_1
_geom_angle_atom_site_label_2
_geom_angle_atom_site_label_3
_geom_angle
_geom_angle_site_symmetry_1
_geom_angle_site_symmetry_3
K1 Br1 K1 111.42(2) 2 .
K1 Br1 K1 111.42(2) 2 3
K1 Br1 K1 111.42(2) . 3
K1 Br1 K1 161.26(4) 2 8
K1 Br1 K1 77.987(9) . 8
K1 Br1 K1 77.988(9) 3 8
K1 Br1 K1 77.987(9) 2 7_445
K1 Br1 K1 161.26(4) . 7_445
K1 Br1 K1 77.988(9) 3 7_445
K1 Br1 K1 88.70(3) 8 7_445
K1 Br1 K1 77.987(9) 2 9_455
K1 Br1 K1 77.987(9) . 9_455
K1 Br1 K1 161.26(4) 3 9_455
K1 Br1 K1 88.70(3) 8 9_455
K1 Br1 K1 88.70(3) 7_445 9_455
O3 K1 O3 150.64(11) 8 12_455
O3 K1 O3 124.33(9) 8 5
O3 K1 O3 75.79(3) 12_455 5
O3 K1 O3 75.79(3) 8 .
O3 K1 O3 124.33(9) 12_455 .
O3 K1 O3 49.46(9) 5 .
O3 K1 O2 49.49(7) 8 .
O3 K1 O2 119.97(8) 12_455 .
O3 K1 O2 157.68(8) 5 .
O3 K1 O2 115.35(7) . .
O3 K1 O2 119.97(8) 8 3_565
O3 K1 O2 49.49(7) 12_455 3_565
O3 K1 O2 115.35(7) 5 3_565
O3 K1 O2 157.68(8) . 3_565
O2 K1 O2 72.88(12) . 3_565
O3 K1 B2 25.67(8) 8 8
O3 K1 B2 144.32(10) 12_455 8
O3 K1 B2 139.71(10) 5 8
O3 K1 B2 91.25(11) . 8
O2 K1 B2 25.90(11) . 8
O2 K1 B2 98.78(10) 3_565 8
O3 K1 B2 144.32(10) 8 7_455
O3 K1 B2 25.67(8) 12_455 7_455
O3 K1 B2 91.24(11) 5 7_455
O3 K1 B2 139.71(10) . 7_455
O2 K1 B2 98.78(10) . 7_455
O2 K1 B2 25.90(11) 3_565 7_455
B2 K1 B2 124.67(17) 8 7_455
O3 K1 Br1 81.07(5) 8 .
O3 K1 Br1 81.07(5) 12_455 .
O3 K1 Br1 82.32(5) 5 .
O3 K1 Br1 82.32(5) . .
O2 K1 Br1 114.20(6) . .
O2 K1 Br1 114.20(6) 3_565 .
B2 K1 Br1 103.42(6) 8 .
B2 K1 Br1 103.42(6) 7_455 .
O3 K1 Br1 102.20(5) 8 13_554
O3 K1 Br1 102.20(5) 12_455 13_554
O3 K1 Br1 80.67(5) 5 13_554
O3 K1 Br1 80.67(5) . 13_554
O2 K1 Br1 80.45(6) . 13_554
O2 K1 Br1 80.45(6) 3_565 13_554
B2 K1 Br1 84.80(8) 8 13_554
B2 K1 Br1 84.80(8) 7_455 13_554
Br1 K1 Br1 161.26(4) . 13_554
O3 K1 B1 99.58(6) 8 .
O3 K1 B1 99.58(6) 12_455 .
O3 K1 B1 24.87(4) 5 .
O3 K1 B1 24.87(4) . .
O2 K1 B1 139.33(7) . .
O2 K1 B1 139.33(7) 3_565 .
B2 K1 B1 116.07(9) 8 .
B2 K1 B1 116.07(9) 7_455 .
Br1 K1 B1 78.83(8) . .
Br1 K1 B1 82.44(8) 13_554 .
O3 K1 B2 135.24(8) 8 2
O3 K1 B2 57.51(10) 12_455 2
O3 K1 B2 21.14(9) 5 2
O3 K1 B2 66.84(8) . 2
O2 K1 B2 174.66(9) . 2
O2 K1 B2 103.29(10) 3_565 2
B2 K1 B2 157.66(16) 8 2
B2 K1 B2 77.47(3) 7_455 2
Br1 K1 B2 70.61(7) . 2
Br1 K1 B2 95.35(6) 13_554 2
B1 K1 B2 42.28(8) . 2
B1 O1 B1 119.88(4) . 2
B1 O1 B1 119.88(4) . 3
B1 O1 B1 119.88(4) 2 3
B2 O2 B1 130.6(4) 8 15
B2 O2 K1 89.11(18) 8 .
B1 O2 K1 116.73(11) 15 .
B2 O2 K1 89.11(18) 8 2_665
B1 O2 K1 116.73(11) 15 2_665
K1 O2 K1 109.25(12) . 2_665
B2 O3 B1 124.8(3) . .
B2 O3 K1 91.8(2) . 15_554
B1 O3 K1 128.1(2) . 15_554
B2 O3 K1 111.0(3) . .
B1 O3 K1 101.46(19) . .
K1 O3 K1 96.52(6) 15_554 .
O2 B1 O3 110.7(2) 8_554 .
O2 B1 O3 110.7(2) 8_554 5
O3 B1 O3 106.5(3) . 5
O2 B1 O1 109.2(4) 8_554 .
O3 B1 O1 109.8(3) . .
O3 B1 O1 109.8(3) 5 .
O2 B1 K1 134.2(3) 8_554 .
O3 B1 K1 53.67(18) . .
O3 B1 K1 53.67(18) 5 .
O1 B1 K1 116.6(4) . .
O3 B2 O3 121.0(4) 6 .
O3 B2 O2 119.3(2) 6 15_554
O3 B2 O2 119.3(2) . 15_554
O3 B2 K1 145.6(3) 6 15_554
O3 B2 K1 62.55(16) . 15_554
O2 B2 K1 64.99(15) 15_554 15_554
O3 B2 K1 62.55(16) 6 13_544
O3 B2 K1 145.6(3) . 13_544
O2 B2 K1 64.99(15) 15_554 13_544
K1 B2 K1 95.29(13) 15_554 13_544
O3 B2 K1 47.9(2) 6 3
O3 B2 K1 132.8(3) . 3
O2 B2 K1 93.0(2) 15_554 3
K1 B2 K1 157.65(16) 15_554 3
K1 B2 K1 77.23(3) 13_544 3
O3 B2 K1 132.8(3) 6 .
O3 B2 K1 47.9(2) . .
O2 B2 K1 93.0(2) 15_554 .
K1 B2 K1 77.23(3) 15_554 .
K1 B2 K1 157.66(16) 13_544 .
K1 B2 K1 101.67(13) 3 .

loop_
_geom_bond_atom_site_label_1
_geom_bond_atom_site_label_2
_geom_bond_distance
_geom_bond_site_symmetry_2
Br1 K1 3.3135(12) 2
Br1 K1 3.3135(12) .
Br1 K1 3.3135(12) 3
Br1 K1 3.3258(13) 8
Br1 K1 3.3258(13) 7_445
Br1 K1 3.3258(13) 9_455
K1 O3 2.793(2) 8
K1 O3 2.793(2) 12_455
K1 O3 2.806(3) 5
K1 O3 2.806(3) .
K1 O2 2.851(2) .
K1 O2 2.851(2) 3_565
K1 B2 3.146(3) 8
K1 B2 3.146(3) 7_455
K1 Br1 3.3258(13) 13_554
K1 B1 3.413(5) .
K1 B2 3.531(3) 2
O1 B1 1.528(4) .
O1 B1 1.528(4) 2
O1 B1 1.528(4) 3
O2 B2 1.374(6) 8
O2 B1 1.449(6) 15
O2 K1 2.851(2) 2_665
O3 B2 1.364(3) .
O3 B1 1.465(3) .
O3 K1 2.793(2) 15_554
B1 O2 1.449(6) 8_554
B1 O3 1.465(3) 5
B2 O3 1.364(3) 6
B2 O2 1.374(6) 15_554
B2 K1 3.146(3) 15_554
B2 K1 3.146(3) 13_544
B2 K1 3.531(3) 3
